data_4505925
loop_
_publ_author_name
'Huang, Fu-Ping'
'Zhang, Qian'
'Yu, Qing'
'Bian, He-Dong'
'Liang, Hong'
'Yan, Shi-Ping'
'Liao, Dai-Zheng'
'Cheng, Peng'

_publ_section_title
;
 Coordination Assemblies of CoII/NiII/ ZnII/CdIIwith Succinic Acid and
 Bent Connectors: Structural Diversity and Spin-Canted Antiferromagnetism
;
_journal_issue 4
_journal_name_full 'Crystal Growth &amp; Design'
_journal_page_first 1890
_journal_paper_doi 10.1021/cg201577w
_journal_volume 12
_journal_year 2012
_chemical_formula_sum 'C28 H26 Cd N10 O6'
_chemical_formula_weight 711.00
_chemical_name_systematic
; 
 ? 
;
_space_group_IT_number 2
_symmetry_cell_setting triclinic
_symmetry_space_group_name_Hall '-P 1'
_symmetry_space_group_name_H-M 'P -1'
_atom_sites_solution_hydrogens geom
_atom_sites_solution_primary direct
_atom_sites_solution_secondary difmap
_audit_creation_method SHELXL-97
_cell_angle_alpha 86.90(3)
_cell_angle_beta 83.76(3)
_cell_angle_gamma 76.95(3)
_cell_formula_units_Z 1
_cell_length_a 7.4890(15)
_cell_length_b 7.9230(16)
_cell_length_c 12.346(3)
_cell_measurement_temperature 293(2)
_cell_volume 709.1(3)
_computing_cell_refinement 'Bruker SMART'
_computing_data_collection 'Bruker SMART'
_computing_data_reduction 'Bruker SAINT'
_computing_molecular_graphics 'Bruker SHELXTL'
_computing_publication_material 'Bruker SHELXTL'
_computing_structure_refinement 'SHELXL-97 (Sheldrick, 1997)'
_computing_structure_solution 'SHELXS-97 (Sheldrick, 1990)'
_diffrn_ambient_temperature 293(2)
_diffrn_measured_fraction_theta_full 0.975
_diffrn_measured_fraction_theta_max 0.975
_diffrn_measurement_device_type 'CCD area detector'
_diffrn_measurement_method 'phi and omega scans'
_diffrn_radiation_monochromator graphite
_diffrn_radiation_source 'fine-focus sealed tube'
_diffrn_radiation_type MoK\a
_diffrn_radiation_wavelength 0.71073
_diffrn_reflns_av_R_equivalents 0.0372
_diffrn_reflns_av_sigmaI/netI 0.0626
_diffrn_reflns_limit_h_max 9
_diffrn_reflns_limit_h_min -9
_diffrn_reflns_limit_k_max 8
_diffrn_reflns_limit_k_min -10
_diffrn_reflns_limit_l_max 16
_diffrn_reflns_limit_l_min -16
_diffrn_reflns_number 5018
_diffrn_reflns_theta_full 27.47
_diffrn_reflns_theta_max 27.47
_diffrn_reflns_theta_min 3.08
_exptl_absorpt_coefficient_mu 0.833
_exptl_absorpt_correction_T_max 0.9386
_exptl_absorpt_correction_T_min 0.7834
_exptl_absorpt_correction_type multi-scan
_exptl_absorpt_process_details sadabs
_exptl_crystal_colour colorless
_exptl_crystal_density_diffrn 1.665
_exptl_crystal_density_method 'not measured'
_exptl_crystal_description rhomb
_exptl_crystal_F_000 360.0
_exptl_crystal_size_max 0.32
_exptl_crystal_size_mid 0.23
_exptl_crystal_size_min 0.08
_refine_diff_density_max 0.852
_refine_diff_density_min -1.380
_refine_diff_density_rms 0.114
_refine_ls_extinction_method none
_refine_ls_goodness_of_fit_ref 0.988
_refine_ls_hydrogen_treatment mixed
_refine_ls_matrix_type full
_refine_ls_number_parameters 225
_refine_ls_number_reflns 3177
_refine_ls_number_restraints 4
_refine_ls_restrained_S_all 0.988
_refine_ls_R_factor_all 0.0413
_refine_ls_R_factor_gt 0.0396
_refine_ls_shift/su_max 0.000
_refine_ls_shift/su_mean 0.000
_refine_ls_structure_factor_coef Fsqd
_refine_ls_weighting_details 'calc w=1/[\s^2^(Fo^2^)+(0.0512P)^2^+0.5000P] where P=(Fo^2^+2Fc^2^)/3'
_refine_ls_weighting_scheme calc
_refine_ls_wR_factor_gt 0.0974
_refine_ls_wR_factor_ref 0.0986
_reflns_number_gt 3089
_reflns_number_total 3177
_reflns_threshold_expression >2sigma(I)
_cod_data_source_file cg201577w_si_005.cif
_cod_data_source_block aa
_cod_original_sg_symbol_H-M p-1
_cod_database_code 4505925

loop_
_symmetry_equiv_pos_as_xyz
'x, y, z'
'-x, -y, -z'

loop_
_atom_site_label
_atom_site_type_symbol
_atom_site_fract_x
_atom_site_fract_y
_atom_site_fract_z
_atom_site_U_iso_or_equiv
_atom_site_adp_type
_atom_site_occupancy
_atom_site_symmetry_multiplicity
_atom_site_calc_flag
_atom_site_refinement_flags
Cd1 Cd 0.0000 0.5000 1.0000 0.02323(11) Uani 1 2 d S
O2 O -0.3669(3) 0.7305(3) 0.86181(19) 0.0423(6) Uani 1 1 d .
O3 O -0.2299(3) 0.3967(3) 0.92519(18) 0.0335(5) Uani 1 1 d D
O1 O -0.1759(3) 0.7715(3) 0.97919(18) 0.0349(5) Uani 1 1 d .
N4 N 0.4454(4) 0.2599(4) 0.3505(2) 0.0346(6) Uani 1 1 d D
N1 N 0.1615(3) 0.5022(4) 0.82636(19) 0.0273(5) Uani 1 1 d .
C1 C -0.3150(4) 0.8213(4) 0.9271(2) 0.0269(6) Uani 1 1 d .
N2 N 0.5770(3) 0.2142(4) 0.50161(19) 0.0309(6) Uani 1 1 d .
N3 N 0.3220(4) 0.3551(4) 0.4250(2) 0.0351(6) Uani 1 1 d .
C8 C 0.4093(4) 0.3228(4) 0.5146(2) 0.0279(6) Uani 1 1 d .
N5 N 1.0633(4) -0.1493(4) 0.2319(2) 0.0399(7) Uani 1 1 d .
C5 C 0.3271(4) 0.3957(4) 0.6207(2) 0.0274(6) Uani 1 1 d .
C3 C 0.3353(4) 0.4106(4) 0.8127(2) 0.0302(7) Uani 1 1 d .
H3 H 0.4007 0.3840 0.8736 0.036 Uiso 1 1 calc R
C6 C 0.1505(4) 0.5007(5) 0.6333(2) 0.0323(7) Uani 1 1 d .
H6A H 0.0852 0.5369 0.5732 0.039 Uiso 1 1 calc R
C9 C 0.5947(4) 0.1788(4) 0.3971(2) 0.0277(6) Uani 1 1 d .
C13 C 1.0330(5) -0.1527(5) 0.3408(3) 0.0408(8) Uani 1 1 d .
H13A H 1.1172 -0.2287 0.3806 0.049 Uiso 1 1 calc R
C7 C 0.0743(4) 0.5499(4) 0.7370(2) 0.0306(7) Uani 1 1 d .
H7A H -0.0438 0.6199 0.7450 0.037 Uiso 1 1 calc R
C2 C -0.4310(4) 1.0016(4) 0.9495(3) 0.0316(7) Uani 1 1 d .
C10 C 0.7555(4) 0.0658(4) 0.3389(2) 0.0278(6) Uani 1 1 d .
C4 C 0.4220(4) 0.3537(4) 0.7127(2) 0.0312(7) Uani 1 1 d .
H4A H 0.5423 0.2883 0.7069 0.037 Uiso 1 1 calc R
C11 C 0.7861(4) 0.0723(5) 0.2258(2) 0.0346(7) Uani 1 1 d .
H11A H 0.7055 0.1486 0.1841 0.042 Uiso 1 1 calc R
C12 C 0.9415(5) -0.0390(5) 0.1771(3) 0.0386(8) Uani 1 1 d .
H12A H 0.9613 -0.0360 0.1015 0.046 Uiso 1 1 calc R
C14 C 0.8815(4) -0.0478(5) 0.3968(3) 0.0348(7) Uani 1 1 d .
H14A H 0.8649 -0.0539 0.4725 0.042 Uiso 1 1 calc R
H4 H 0.414(6) 0.247(6) 0.284(2) 0.059(13) Uiso 1 1 d D
H2B H -0.494(5) 1.047(5) 0.887(3) 0.030(9) Uiso 1 1 d .
H2A H -0.355(5) 1.079(5) 0.957(3) 0.032(9) Uiso 1 1 d .
H3B H -0.185(6) 0.325(4) 0.876(3) 0.061(14) Uiso 1 1 d D
H3A H -0.274(5) 0.495(3) 0.896(3) 0.048(12) Uiso 1 1 d D

loop_
_atom_site_aniso_label
_atom_site_aniso_U_11
_atom_site_aniso_U_22
_atom_site_aniso_U_33
_atom_site_aniso_U_23
_atom_site_aniso_U_13
_atom_site_aniso_U_12
Cd1 0.02134(16) 0.02669(19) 0.01667(15) -0.00663(11) 0.00104(10) 0.00513(12)
O2 0.0481(14) 0.0382(14) 0.0336(12) -0.0126(11) -0.0164(10) 0.0138(11)
O3 0.0334(11) 0.0316(13) 0.0334(11) -0.0087(11) -0.0020(9) -0.0014(10)
O1 0.0320(11) 0.0289(12) 0.0381(12) -0.0083(10) -0.0082(9) 0.0089(9)
N4 0.0329(13) 0.0452(17) 0.0211(12) -0.0133(12) 0.0014(10) 0.0017(12)
N1 0.0249(12) 0.0326(14) 0.0205(11) -0.0070(10) 0.0032(9) 0.0010(10)
C1 0.0279(14) 0.0264(16) 0.0191(12) -0.0018(11) 0.0044(10) 0.0062(12)
N2 0.0283(12) 0.0397(16) 0.0213(11) -0.0101(11) 0.0027(9) -0.0009(11)
N3 0.0305(13) 0.0454(17) 0.0234(12) -0.0120(12) 0.0005(10) 0.0050(12)
C8 0.0245(13) 0.0368(17) 0.0206(13) -0.0077(12) 0.0027(10) -0.0035(12)
N5 0.0337(14) 0.0440(18) 0.0367(15) -0.0173(13) 0.0047(11) 0.0021(13)
C5 0.0284(14) 0.0317(17) 0.0201(13) -0.0068(12) 0.0051(10) -0.0044(12)
C3 0.0289(14) 0.0377(18) 0.0206(13) -0.0033(13) 0.0008(11) -0.0013(13)
C6 0.0289(14) 0.044(2) 0.0201(13) -0.0060(13) -0.0023(11) 0.0009(14)
C9 0.0267(14) 0.0332(17) 0.0221(13) -0.0079(12) 0.0013(10) -0.0043(12)
C13 0.0341(17) 0.046(2) 0.0380(17) -0.0096(16) -0.0038(13) 0.0031(15)
C7 0.0207(13) 0.0373(18) 0.0271(14) -0.0054(13) 0.0006(10) 0.0074(12)
C2 0.0322(16) 0.0254(16) 0.0282(15) -0.0016(13) 0.0051(12) 0.0087(13)
C10 0.0279(14) 0.0293(16) 0.0253(14) -0.0123(12) 0.0027(11) -0.0043(12)
C4 0.0206(13) 0.0408(19) 0.0261(14) -0.0060(13) 0.0027(10) 0.0046(12)
C11 0.0342(16) 0.0393(19) 0.0258(14) -0.0075(14) 0.0007(12) 0.0014(14)
C12 0.0412(18) 0.043(2) 0.0268(15) -0.0129(14) 0.0071(13) -0.0022(15)
C14 0.0345(16) 0.042(2) 0.0257(14) -0.0084(14) 0.0004(12) -0.0033(14)

loop_
_atom_type_symbol
_atom_type_description
_atom_type_scat_dispersion_real
_atom_type_scat_dispersion_imag
_atom_type_scat_source
C C 0.0033 0.0016 'International Tables Vol C Tables 4.2.6.8 and 6.1.1.4'
H H 0.0000 0.0000 'International Tables Vol C Tables 4.2.6.8 and 6.1.1.4'
Cd Cd -0.8075 1.2024 'International Tables Vol C Tables 4.2.6.8 and 6.1.1.4'
N N 0.0061 0.0033 'International Tables Vol C Tables 4.2.6.8 and 6.1.1.4'
O O 0.0106 0.0060 'International Tables Vol C Tables 4.2.6.8 and 6.1.1.4'

loop_
_geom_angle_atom_site_label_1
_geom_angle_atom_site_label_2
_geom_angle_atom_site_label_3
_geom_angle
_geom_angle_site_symmetry_1
_geom_angle_site_symmetry_3
O1 Cd1 O1 180.000(1) . 2_567
O1 Cd1 N1 85.69(9) . 2_567
O1 Cd1 N1 94.31(9) 2_567 2_567
O1 Cd1 N1 94.31(9) . .
O1 Cd1 N1 85.69(9) 2_567 .
N1 Cd1 N1 180.000(1) 2_567 .
O1 Cd1 O3 92.54(9) . 2_567
O1 Cd1 O3 87.46(9) 2_567 2_567
N1 Cd1 O3 89.72(9) 2_567 2_567
N1 Cd1 O3 90.28(9) . 2_567
O1 Cd1 O3 87.46(9) . .
O1 Cd1 O3 92.54(9) 2_567 .
N1 Cd1 O3 90.28(9) 2_567 .
N1 Cd1 O3 89.72(9) . .
O3 Cd1 O3 180.0 2_567 .
Cd1 O3 H3B 112(3) . .
Cd1 O3 H3A 93(3) . .
H3B O3 H3A 109(3) . .
C1 O1 Cd1 129.1(2) . .
C9 N4 N3 110.0(2) . .
C9 N4 H4 129(3) . .
N3 N4 H4 120(3) . .
C3 N1 C7 117.5(2) . .
C3 N1 Cd1 118.3(2) . .
C7 N1 Cd1 121.63(18) . .
O2 C1 O1 124.7(3) . .
O2 C1 C2 118.4(3) . .
O1 C1 C2 116.8(3) . .
C9 N2 C8 102.7(3) . .
C8 N3 N4 101.9(3) . .
N3 C8 N2 114.8(2) . .
N3 C8 C5 122.6(3) . .
N2 C8 C5 122.6(3) . .
C12 N5 C13 117.4(3) . .
C6 C5 C4 118.1(2) . .
C6 C5 C8 121.6(3) . .
C4 C5 C8 120.3(3) . .
N1 C3 C4 123.1(3) . .
N1 C3 H3 118.5 . .
C4 C3 H3 118.5 . .
C7 C6 C5 118.6(3) . .
C7 C6 H6A 120.7 . .
C5 C6 H6A 120.7 . .
N2 C9 N4 110.5(3) . .
N2 C9 C10 125.5(3) . .
N4 C9 C10 124.0(3) . .
N5 C13 C14 122.8(3) . .
N5 C13 H13A 118.6 . .
C14 C13 H13A 118.6 . .
N1 C7 C6 123.4(3) . .
N1 C7 H7A 118.3 . .
C6 C7 H7A 118.3 . .
C1 C2 C2 110.8(3) . 2_477
C1 C2 H2B 110(2) . .
C2 C2 H2B 111(2) 2_477 .
C1 C2 H2A 110(2) . .
C2 C2 H2A 112(2) 2_477 .
H2B C2 H2A 103(3) . .
C14 C10 C11 118.6(3) . .
C14 C10 C9 120.0(3) . .
C11 C10 C9 121.4(3) . .
C3 C4 C5 119.1(3) . .
C3 C4 H4A 120.4 . .
C5 C4 H4A 120.4 . .
C12 C11 C10 117.8(3) . .
C12 C11 H11A 121.1 . .
C10 C11 H11A 121.1 . .
N5 C12 C11 124.1(3) . .
N5 C12 H12A 117.9 . .
C11 C12 H12A 117.9 . .
C10 C14 C13 119.3(3) . .
C10 C14 H14A 120.3 . .
C13 C14 H14A 120.3 . .

loop_
_geom_bond_atom_site_label_1
_geom_bond_atom_site_label_2
_geom_bond_distance
_geom_bond_site_symmetry_2
Cd1 O1 2.272(2) .
Cd1 O1 2.272(2) 2_567
Cd1 N1 2.345(2) 2_567
Cd1 N1 2.345(2) .
Cd1 O3 2.356(2) 2_567
Cd1 O3 2.356(2) .
O2 C1 1.255(4) .
O3 H3B 0.849(18) .
O3 H3A 0.851(18) .
O1 C1 1.260(4) .
N4 C9 1.330(4) .
N4 N3 1.358(3) .
N4 H4 0.893(19) .
N1 C3 1.337(4) .
N1 C7 1.337(4) .
C1 C2 1.517(4) .
N2 C9 1.322(4) .
N2 C8 1.352(4) .
N3 C8 1.330(4) .
C8 C5 1.474(4) .
N5 C12 1.328(5) .
N5 C13 1.339(4) .
C5 C6 1.392(4) .
C5 C4 1.391(4) .
C3 C4 1.380(4) .
C3 H3 0.9300 .
C6 C7 1.383(4) .
C6 H6A 0.9300 .
C9 C10 1.470(4) .
C13 C14 1.386(4) .
C13 H13A 0.9300 .
C7 H7A 0.9300 .
C2 C2 1.534(6) 2_477
C2 H2B 0.96(4) .
C2 H2A 0.94(4) .
C10 C14 1.380(5) .
C10 C11 1.391(4) .
C4 H4A 0.9300 .
C11 C12 1.391(4) .
C11 H11A 0.9300 .
C12 H12A 0.9300 .
C14 H14A 0.9300 .

loop_
_geom_torsion_atom_site_label_1
_geom_torsion_atom_site_label_2
_geom_torsion_atom_site_label_3
_geom_torsion_atom_site_label_4
_geom_torsion
_geom_torsion_site_symmetry_1
_geom_torsion_site_symmetry_4
O1 Cd1 O1 C1 50(100) 2_567 .
N1 Cd1 O1 C1 -102.2(3) 2_567 .
N1 Cd1 O1 C1 77.8(3) . .
O3 Cd1 O1 C1 168.3(2) 2_567 .
O3 Cd1 O1 C1 -11.7(2) . .
O1 Cd1 N1 C3 149.5(2) . .
O1 Cd1 N1 C3 -30.5(2) 2_567 .
N1 Cd1 N1 C3 -67(100) 2_567 .
O3 Cd1 N1 C3 56.9(2) 2_567 .
O3 Cd1 N1 C3 -123.1(2) . .
O1 Cd1 N1 C7 -49.0(3) . .
O1 Cd1 N1 C7 131.0(3) 2_567 .
N1 Cd1 N1 C7 94(100) 2_567 .
O3 Cd1 N1 C7 -141.6(3) 2_567 .
O3 Cd1 N1 C7 38.4(3) . .
Cd1 O1 C1 O2 -11.5(4) . .
Cd1 O1 C1 C2 165.8(2) . .
C9 N4 N3 C8 -0.1(4) . .
N4 N3 C8 N2 -0.3(4) . .
N4 N3 C8 C5 -178.6(3) . .
C9 N2 C8 N3 0.6(4) . .
C9 N2 C8 C5 178.9(3) . .
N3 C8 C5 C6 1.2(5) . .
N2 C8 C5 C6 -176.9(3) . .
N3 C8 C5 C4 178.1(3) . .
N2 C8 C5 C4 0.0(5) . .
C7 N1 C3 C4 -4.8(5) . .
Cd1 N1 C3 C4 157.4(3) . .
C4 C5 C6 C7 -3.6(5) . .
C8 C5 C6 C7 173.3(3) . .
C8 N2 C9 N4 -0.6(4) . .
C8 N2 C9 C10 179.5(3) . .
N3 N4 C9 N2 0.5(4) . .
N3 N4 C9 C10 -179.6(3) . .
C12 N5 C13 C14 0.3(6) . .
C3 N1 C7 C6 4.0(5) . .
Cd1 N1 C7 C6 -157.6(3) . .
C5 C6 C7 N1 0.1(5) . .
O2 C1 C2 C2 93.6(4) . 2_477
O1 C1 C2 C2 -83.9(5) . 2_477
N2 C9 C10 C14 16.9(5) . .
N4 C9 C10 C14 -163.0(3) . .
N2 C9 C10 C11 -162.0(3) . .
N4 C9 C10 C11 18.2(5) . .
N1 C3 C4 C5 1.3(5) . .
C6 C5 C4 C3 2.9(5) . .
C8 C5 C4 C3 -174.0(3) . .
C14 C10 C11 C12 1.1(5) . .
C9 C10 C11 C12 -180.0(3) . .
C13 N5 C12 C11 0.2(6) . .
C10 C11 C12 N5 -0.9(6) . .
C11 C10 C14 C13 -0.7(5) . .
C9 C10 C14 C13 -179.6(3) . .
N5 C13 C14 C10 -0.1(6) . .
